data_4514312
loop_
_publ_author_name
'Qin, Liang'
'Sun, Zi-Yan'
'Cheng, Kai'
'Liu, Shu-Wen'
'Pang, Jian-Xin'
'Xia, Li-Ming'
'Chen, Wen-Hua'
'Cheng, Zhen'
'Chen, Jin-Xiang'

_publ_section_title
;
 Zwitterionic Manganese and Gadolinium Metal-Organic Frameworks as
 Efficient Contrast Agents for in Vivo Magnetic Resonance Imaging.
;
_journal_issue 47
_journal_name_full 'ACS applied materials &amp; interfaces'
_journal_page_first 41378
_journal_page_last 41386
_journal_paper_doi 10.1021/acsami.7b09608
_journal_volume 9
_journal_year 2017
_chemical_formula_moiety 'C9 H11 Gd N O9, N O3, 3(H2 O)'
_chemical_formula_sum 'C9 H17 Gd N2 O15'
_chemical_formula_weight 550.50
_chemical_name_systematic
; 
 ? 
;
_space_group_IT_number 14
_symmetry_cell_setting monoclinic
_symmetry_space_group_name_Hall '-P 2yn'
_symmetry_space_group_name_H-M 'P 1 21/n 1'
_atom_sites_solution_hydrogens geom
_atom_sites_solution_primary direct
_atom_sites_solution_secondary difmap
_audit_creation_method SHELXL-97
_cell_angle_alpha 90.00
_cell_angle_beta 102.2020(10)
_cell_angle_gamma 90.00
_cell_formula_units_Z 4
_cell_length_a 10.1468(6)
_cell_length_b 15.5239(9)
_cell_length_c 10.5159(6)
_cell_measurement_reflns_used 10257
_cell_measurement_temperature 296(2)
_cell_measurement_theta_max 0.7896
_cell_measurement_theta_min 0.5643
_cell_volume 1619.02(16)
_computing_cell_refinement 'ApexII (Bruker, 2011)'
_computing_data_collection 'ApexII (Bruker, 2011)'
_computing_data_reduction 'ApexII (Bruker, 2011)'
_computing_molecular_graphics 'SHELXL-97 (Sheldrick, 2008)'
_computing_publication_material 'publCIF (Westrip, 2010)'
_computing_structure_refinement 'SHELXL-97 (Sheldrick, 2008)'
_computing_structure_solution 'SHELXS-97 (Sheldrick, 2008)'
_diffrn_ambient_temperature 296(2)
_diffrn_measured_fraction_theta_full 1.000
_diffrn_measured_fraction_theta_max 1.000
_diffrn_measurement_device_type 'Bruker ApexII'
_diffrn_measurement_method 'phi and omega scans'
_diffrn_radiation_monochromator graphite
_diffrn_radiation_source 'fine-focus sealed tube'
_diffrn_radiation_type MoK\a
_diffrn_radiation_wavelength 0.71073
_diffrn_reflns_av_R_equivalents 0.0170
_diffrn_reflns_av_sigmaI/netI 0.0156
_diffrn_reflns_limit_h_max 8
_diffrn_reflns_limit_h_min -12
_diffrn_reflns_limit_k_max 18
_diffrn_reflns_limit_k_min -18
_diffrn_reflns_limit_l_max 12
_diffrn_reflns_limit_l_min -12
_diffrn_reflns_number 10257
_diffrn_reflns_theta_full 25.20
_diffrn_reflns_theta_max 25.20
_diffrn_reflns_theta_min 2.38
_diffrn_standards_decay_% 0
_diffrn_standards_interval_count 0
_diffrn_standards_interval_time 0
_diffrn_standards_number 0
_exptl_absorpt_coefficient_mu 4.185
_exptl_absorpt_correction_T_max 0.4735
_exptl_absorpt_correction_T_min 0.3477
_exptl_absorpt_correction_type multi-scan
_exptl_absorpt_process_details 'SADABS, (Sheldrick 2008)'
_exptl_crystal_colour colorless
_exptl_crystal_density_diffrn 2.258
_exptl_crystal_density_method 'not measured'
_exptl_crystal_description block
_exptl_crystal_F_000 1076
_exptl_crystal_size_max 0.32
_exptl_crystal_size_mid 0.26
_exptl_crystal_size_min 0.21
_refine_diff_density_max 1.897
_refine_diff_density_min -1.427
_refine_diff_density_rms 0.122
_refine_ls_extinction_method none
_refine_ls_goodness_of_fit_ref 1.108
_refine_ls_hydrogen_treatment mixed
_refine_ls_matrix_type full
_refine_ls_number_parameters 280
_refine_ls_number_reflns 2918
_refine_ls_number_restraints 18
_refine_ls_restrained_S_all 1.174
_refine_ls_R_factor_all 0.0254
_refine_ls_R_factor_gt 0.0236
_refine_ls_shift/su_max 0.001
_refine_ls_shift/su_mean 0.000
_refine_ls_structure_factor_coef Fsqd
_refine_ls_weighting_details 'calc w=1/[\s^2^(Fo^2^)+(0.0316P)^2^+5.6225P] where P=(Fo^2^+2Fc^2^)/3'
_refine_ls_weighting_scheme calc
_refine_ls_wR_factor_gt 0.0651
_refine_ls_wR_factor_ref 0.0668
_reflns_number_gt 2687
_reflns_number_total 2918
_reflns_threshold_expression >2sigma(I)
_cod_data_source_file am7b09608_si_002.cif
_cod_data_source_block Gd
_cod_original_sg_symbol_H-M 'P 21/n'
_cod_database_code 4514312

loop_
_symmetry_equiv_pos_as_xyz
'x, y, z'
'-x+1/2, y+1/2, -z+1/2'
'-x, -y, -z'
'x-1/2, -y-1/2, z-1/2'

loop_
_atom_site_label
_atom_site_type_symbol
_atom_site_fract_x
_atom_site_fract_y
_atom_site_fract_z
_atom_site_U_iso_or_equiv
_atom_site_adp_type
_atom_site_occupancy
_atom_site_symmetry_multiplicity
_atom_site_calc_flag
_atom_site_refinement_flags
Gd1 Gd 0.414092(18) 0.002308(10) 1.188911(17) 0.01081(9) Uani 1 1 d .
O1 O 0.0056(3) 0.36709(18) 0.6287(3) 0.0238(6) Uani 1 1 d .
O1W O 0.4796(3) -0.12445(19) 1.3270(3) 0.0234(6) Uani 1 1 d D
H1W H 0.536(3) -0.154(2) 1.300(4) 0.028 Uiso 1 1 d D
H2W H 0.417(3) -0.153(2) 1.346(5) 0.028 Uiso 1 1 d D
O2 O 0.0973(3) 0.38503(19) 0.4556(3) 0.0262(7) Uani 1 1 d .
O2W O 0.5651(3) 0.0745(2) 1.3757(3) 0.0227(6) Uani 1 1 d D
H3W H 0.622(3) 0.102(3) 1.347(4) 0.027 Uiso 1 1 d D
H4W H 0.595(4) 0.046(3) 1.441(3) 0.027 Uiso 1 1 d D
O3 O 0.2687(3) 0.11704(18) 0.2628(3) 0.0221(6) Uani 1 1 d .
O3W O 0.1930(3) -0.0693(2) 1.1718(3) 0.0263(7) Uani 1 1 d D
H6W H 0.158(5) -0.080(3) 1.0954(15) 0.032 Uiso 1 1 d D
H5W H 0.199(5) -0.1105(19) 1.222(3) 0.032 Uiso 1 1 d D
O4 O 0.3204(3) 0.00717(17) 0.3966(3) 0.0197(7) Uani 1 1 d .
O4W O 1.0105(4) 0.8919(4) 0.9415(5) 0.0601(12) Uani 1 1 d D
H7W H 0.931(2) 0.908(4) 0.922(6) 0.072 Uiso 1 1 d D
H8W H 1.035(6) 0.861(4) 0.887(5) 0.072 Uiso 1 1 d D
O5 O 0.3587(3) 0.0362(2) 0.8208(3) 0.0231(6) Uani 1 1 d .
O5W O 0.2435(4) 0.7870(2) 0.3549(4) 0.0424(9) Uani 1 1 d D
H9W H 0.235(6) 0.789(3) 0.431(2) 0.051 Uiso 1 1 d D
H10W H 0.248(6) 0.7384(15) 0.325(4) 0.051 Uiso 1 1 d D
O6 O 0.2638(3) 0.0475(2) 0.9943(3) 0.0239(7) Uani 1 1 d .
O6W O 0.0359(15) 0.7562(13) 0.089(3) 0.296(10) Uani 1 1 d D
H11W H 0.077(4) 0.727(14) 0.043(16) 0.355 Uiso 1 1 d D
H12W H -0.035(8) 0.723(14) 0.11(2) 0.355 Uiso 1 1 d D
O7 O 0.6572(6) 0.6199(3) 0.1512(6) 0.0790(17) Uani 1 1 d .
O8 O 0.7014(5) 0.7496(3) 0.1121(4) 0.0563(11) Uani 1 1 d .
O9 O 0.5929(4) 0.7219(3) 0.2602(4) 0.0466(10) Uani 1 1 d .
N1 N 0.1336(3) 0.1175(2) 0.6692(3) 0.0140(7) Uani 1 1 d .
N2 N 0.6511(4) 0.6966(3) 0.1739(4) 0.0303(9) Uani 1 1 d .
C1 C 0.0942(4) 0.2004(2) 0.6572(4) 0.0146(8) Uani 1 1 d .
H1 H 0.0556 0.2253 0.7211 0.018 Uiso 1 1 calc R
C2 C 0.1099(4) 0.2484(2) 0.5527(4) 0.0154(8) Uani 1 1 d .
C3 C 0.1677(4) 0.2105(3) 0.4573(4) 0.0158(8) Uani 1 1 d .
H3 H 0.1814 0.2428 0.3867 0.019 Uiso 1 1 calc R
C4 C 0.2046(4) 0.1247(3) 0.4685(4) 0.0158(8) Uani 1 1 d .
C5 C 0.1862(4) 0.0788(3) 0.5761(4) 0.0158(8) Uani 1 1 d .
H5 H 0.2101 0.0210 0.5844 0.019 Uiso 1 1 calc R
C6 C 0.0670(4) 0.3419(2) 0.5440(4) 0.0161(8) Uani 1 1 d .
C7 C 0.2687(4) 0.0798(3) 0.3693(4) 0.0158(8) Uani 1 1 d .
C8 C 0.1254(4) 0.0700(3) 0.7891(4) 0.0169(8) Uani 1 1 d .
H8A H 0.0778 0.0163 0.7653 0.020 Uiso 1 1 calc R
H8B H 0.0733 0.1038 0.8386 0.020 Uiso 1 1 calc R
C9 C 0.2635(4) 0.0503(2) 0.8753(4) 0.0155(8) Uani 1 1 d .

loop_
_atom_site_aniso_label
_atom_site_aniso_U_11
_atom_site_aniso_U_22
_atom_site_aniso_U_33
_atom_site_aniso_U_23
_atom_site_aniso_U_13
_atom_site_aniso_U_12
Gd1 0.01328(13) 0.01104(13) 0.00973(13) 0.00026(6) 0.00609(9) 0.00086(6)
O1 0.0335(17) 0.0172(14) 0.0246(15) -0.0031(12) 0.0148(13) 0.0058(12)
O1W 0.0282(17) 0.0207(15) 0.0250(16) 0.0047(12) 0.0140(13) 0.0050(13)
O2 0.0382(18) 0.0186(15) 0.0244(16) 0.0091(13) 0.0125(14) 0.0036(13)
O2W 0.0244(16) 0.0267(16) 0.0172(14) 0.0033(12) 0.0051(12) -0.0006(13)
O3 0.0327(17) 0.0209(15) 0.0164(14) 0.0036(12) 0.0134(12) 0.0092(13)
O3W 0.0229(16) 0.0349(18) 0.0211(15) 0.0004(13) 0.0048(13) -0.0079(14)
O4 0.0265(17) 0.0182(15) 0.0162(15) 0.0004(10) 0.0087(13) 0.0082(11)
O4W 0.040(2) 0.084(4) 0.052(3) -0.021(3) 0.001(2) 0.009(2)
O5 0.0167(15) 0.0291(17) 0.0258(16) 0.0028(13) 0.0098(12) 0.0064(13)
O5W 0.060(3) 0.035(2) 0.038(2) -0.0037(16) 0.0238(19) -0.0141(19)
O6 0.0275(16) 0.0303(17) 0.0136(14) 0.0046(12) 0.0039(12) 0.0031(13)
O6W 0.214(14) 0.235(16) 0.50(3) -0.185(18) 0.207(17) -0.085(12)
O7 0.100(4) 0.032(2) 0.120(5) -0.008(3) 0.057(4) 0.016(3)
O8 0.065(3) 0.063(3) 0.043(2) 0.002(2) 0.017(2) -0.022(2)
O9 0.056(2) 0.045(2) 0.044(2) -0.0016(18) 0.0219(19) 0.0128(19)
N1 0.0151(16) 0.0166(16) 0.0117(15) 0.0028(13) 0.0061(13) 0.0027(13)
N2 0.025(2) 0.031(2) 0.034(2) 0.0001(18) 0.0045(17) 0.0083(17)
C1 0.0144(19) 0.0174(19) 0.0127(18) -0.0021(15) 0.0041(15) 0.0040(15)
C2 0.0169(19) 0.0147(19) 0.0163(19) -0.0003(15) 0.0075(15) 0.0020(15)
C3 0.0177(19) 0.019(2) 0.0133(18) 0.0026(15) 0.0083(15) 0.0028(15)
C4 0.0173(19) 0.019(2) 0.0125(18) -0.0005(15) 0.0065(15) 0.0038(16)
C5 0.019(2) 0.0138(18) 0.0168(19) -0.0004(15) 0.0075(15) 0.0049(15)
C6 0.018(2) 0.0142(19) 0.0158(19) -0.0008(15) 0.0026(15) -0.0001(15)
C7 0.0173(19) 0.019(2) 0.0126(18) -0.0017(15) 0.0057(15) 0.0023(16)
C8 0.0167(19) 0.022(2) 0.0148(19) 0.0073(16) 0.0094(16) 0.0027(16)
C9 0.020(2) 0.0104(17) 0.017(2) 0.0025(15) 0.0061(16) 0.0023(15)

loop_
_atom_type_symbol
_atom_type_description
_atom_type_scat_dispersion_real
_atom_type_scat_dispersion_imag
_atom_type_scat_source
C C 0.0033 0.0016 'International Tables Vol C Tables 4.2.6.8 and 6.1.1.4'
H H 0.0000 0.0000 'International Tables Vol C Tables 4.2.6.8 and 6.1.1.4'
N N 0.0061 0.0033 'International Tables Vol C Tables 4.2.6.8 and 6.1.1.4'
O O 0.0106 0.0060 'International Tables Vol C Tables 4.2.6.8 and 6.1.1.4'
Gd Gd -0.1653 3.9035 'International Tables Vol C Tables 4.2.6.8 and 6.1.1.4'

loop_
_geom_angle_atom_site_label_1
_geom_angle_atom_site_label_2
_geom_angle_atom_site_label_3
_geom_angle
_geom_angle_site_symmetry_1
_geom_angle_site_symmetry_3
O2 Gd1 O1 117.16(10) 2_546 4_666
O2 Gd1 O6 74.85(11) 2_546 .
O1 Gd1 O6 74.62(11) 4_666 .
O2 Gd1 O5 72.40(11) 2_546 3_657
O1 Gd1 O5 76.61(11) 4_666 3_657
O6 Gd1 O5 118.80(10) . 3_657
O2 Gd1 O1W 74.49(11) 2_546 .
O1 Gd1 O1W 140.52(11) 4_666 .
O6 Gd1 O1W 142.02(11) . .
O5 Gd1 O1W 71.54(10) 3_657 .
O2 Gd1 O3W 71.71(11) 2_546 .
O1 Gd1 O3W 139.85(11) 4_666 .
O6 Gd1 O3W 70.38(10) . .
O5 Gd1 O3W 138.36(11) 3_657 .
O1W Gd1 O3W 79.10(11) . .
O2 Gd1 O2W 142.64(11) 2_546 .
O1 Gd1 O2W 67.35(10) 4_666 .
O6 Gd1 O2W 136.08(10) . .
O5 Gd1 O2W 73.13(10) 3_657 .
O1W Gd1 O2W 81.35(10) . .
O3W Gd1 O2W 131.08(10) . .
O2 Gd1 O3 141.88(11) 2_546 1_556
O1 Gd1 O3 76.54(10) 4_666 1_556
O6 Gd1 O3 75.44(10) . 1_556
O5 Gd1 O3 144.32(11) 3_657 1_556
O1W Gd1 O3 118.96(9) . 1_556
O3W Gd1 O3 76.17(10) . 1_556
O2W Gd1 O3 75.08(10) . 1_556
O2 Gd1 O4 126.58(10) 2_546 1_556
O1 Gd1 O4 116.07(9) 4_666 1_556
O6 Gd1 O4 115.98(10) . 1_556
O5 Gd1 O4 125.14(10) 3_657 1_556
O1W Gd1 O4 67.76(9) . 1_556
O3W Gd1 O4 65.26(10) . 1_556
O2W Gd1 O4 65.85(10) . 1_556
O3 Gd1 O4 51.20(9) 1_556 1_556
O2 Gd1 C7 141.21(11) 2_546 1_556
O1 Gd1 C7 95.86(11) 4_666 1_556
O6 Gd1 C7 96.77(10) . 1_556
O5 Gd1 C7 139.11(11) 3_657 1_556
O1W Gd1 C7 93.28(10) . 1_556
O3W Gd1 C7 69.84(11) . 1_556
O2W Gd1 C7 67.05(10) . 1_556
O3 Gd1 C7 25.72(10) 1_556 1_556
O4 Gd1 C7 25.54(10) 1_556 1_556
C6 O1 Gd1 137.6(3) . 4_565
Gd1 O1W H1W 111(3) . .
Gd1 O1W H2W 116(3) . .
H1W O1W H2W 114.3(16) . .
C6 O2 Gd1 156.4(3) . 2_556
Gd1 O2W H3W 108(3) . .
Gd1 O2W H4W 118(3) . .
H3W O2W H4W 115.0(16) . .
C7 O3 Gd1 93.4(2) . 1_554
Gd1 O3W H6W 111(3) . .
Gd1 O3W H5W 111(3) . .
H6W O3W H5W 115.5(16) . .
C7 O4 Gd1 92.6(2) . 1_554
H7W O4W H8W 115.0(17) . .
C9 O5 Gd1 155.4(3) . 3_657
H9W O5W H10W 115.0(16) . .
C9 O6 Gd1 137.3(3) . .
H11W O6W H12W 111(10) . .
C1 N1 C5 120.8(3) . .
C1 N1 C8 119.2(3) . .
C5 N1 C8 119.9(3) . .
O7 N2 O8 120.5(5) . .
O7 N2 O9 120.2(5) . .
O8 N2 O9 119.3(4) . .
N1 C1 C2 121.0(4) . .
N1 C1 H1 119.5 . .
C2 C1 H1 119.5 . .
C1 C2 C3 119.2(4) . .
C1 C2 C6 119.4(3) . .
C3 C2 C6 121.4(3) . .
C4 C3 C2 119.5(4) . .
C4 C3 H3 120.2 . .
C2 C3 H3 120.2 . .
C3 C4 C5 119.0(3) . .
C3 C4 C7 122.2(3) . .
C5 C4 C7 118.7(3) . .
N1 C5 C4 120.5(4) . .
N1 C5 H5 119.8 . .
C4 C5 H5 119.8 . .
O2 C6 O1 127.2(4) . .
O2 C6 C2 116.8(3) . .
O1 C6 C2 115.9(3) . .
O4 C7 O3 122.5(4) . .
O4 C7 C4 118.6(3) . .
O3 C7 C4 118.9(3) . .
O4 C7 Gd1 61.9(2) . 1_554
O3 C7 Gd1 60.8(2) . 1_554
C4 C7 Gd1 174.7(3) . 1_554
N1 C8 C9 113.3(3) . .
N1 C8 H8A 108.9 . .
C9 C8 H8A 108.9 . .
N1 C8 H8B 108.9 . .
C9 C8 H8B 108.9 . .
H8A C8 H8B 107.7 . .
O5 C9 O6 128.1(4) . .
O5 C9 C8 117.7(3) . .
O6 C9 C8 114.1(3) . .

loop_
_geom_bond_atom_site_label_1
_geom_bond_atom_site_label_2
_geom_bond_distance
_geom_bond_site_symmetry_2
Gd1 O2 2.359(3) 2_546
Gd1 O1 2.371(3) 4_666
Gd1 O6 2.384(3) .
Gd1 O5 2.405(3) 3_657
Gd1 O1W 2.452(3) .
Gd1 O3W 2.476(3) .
Gd1 O2W 2.488(3) .
Gd1 O3 2.537(3) 1_556
Gd1 O4 2.561(3) 1_556
Gd1 C7 2.900(4) 1_556
O1 C6 1.253(5) .
O1 Gd1 2.371(3) 4_565
O1W H1W 0.826(11) .
O1W H2W 0.828(11) .
O2 C6 1.236(5) .
O2 Gd1 2.359(3) 2_556
O2W H3W 0.825(11) .
O2W H4W 0.823(11) .
O3 C7 1.261(5) .
O3 Gd1 2.537(3) 1_554
O3W H6W 0.823(11) .
O3W H5W 0.821(11) .
O4 C7 1.252(5) .
O4 Gd1 2.561(3) 1_554
O4W H7W 0.823(11) .
O4W H8W 0.825(11) .
O5 C9 1.242(5) .
O5 Gd1 2.405(3) 3_657
O5W H9W 0.826(11) .
O5W H10W 0.823(11) .
O6 C9 1.252(5) .
O6W H11W 0.826(11) .
O6W H12W 0.98(14) .
O7 N2 1.219(6) .
O8 N2 1.225(6) .
O9 N2 1.246(5) .
N1 C1 1.345(5) .
N1 C5 1.351(5) .
N1 C8 1.477(5) .
C1 C2 1.365(6) .
C1 H1 0.9300 .
C2 C3 1.395(5) .
C2 C6 1.512(5) .
C3 C4 1.382(6) .
C3 H3 0.9300 .
C4 C5 1.382(5) .
C4 C7 1.511(5) .
C5 H5 0.9300 .
C7 Gd1 2.900(4) 1_554
C8 C9 1.531(5) .
C8 H8A 0.9700 .
C8 H8B 0.9700 .
